data_4073301
loop_
_publ_author_name
'Ly, Hanh V.'
'Forster, Taryn D.'
'Parvez, Masood'
'McDonald, Robert'
'Roesler, Roland'

_publ_section_title
;
 Zinc, Cadmium, and Mercury Metallocenes Incorporating
 1,2-Diaza-3,5-diborolyl Ligands
;
_journal_issue 14
_journal_name_full Organometallics
_journal_page_first 3516
_journal_paper_doi 10.1021/om070230n
_journal_volume 26
_journal_year 2007
_chemical_formula_sum 'C40 H54 B4 N4 Zn'
_chemical_formula_weight 699.48
_chemical_name_systematic
;
 ?
;
_space_group_IT_number 2
_symmetry_space_group_name_Hall '-P 1'
_symmetry_space_group_name_H-M 'P -1'
_atom_sites_solution_hydrogens geom
_atom_sites_solution_primary direct
_atom_sites_solution_secondary difmap
_audit_creation_method SHELXL-97
_cell_angle_alpha 75.483(14)
_cell_angle_beta 80.656(15)
_cell_angle_gamma 66.124(13)
_cell_formula_units_Z 2
_cell_length_a 10.681(3)
_cell_length_b 12.141(4)
_cell_length_c 17.176(4)
_cell_measurement_temperature 173(2)
_cell_volume 1967.0(10)
_computing_structure_refinement 'SHELXL-97 (Sheldrick, 1997)'
_computing_structure_solution 'SHELXS-97 (Sheldrick, 1990)'
_diffrn_ambient_temperature 173(2)
_diffrn_measured_fraction_theta_full 0.987
_diffrn_measured_fraction_theta_max 0.987
_diffrn_radiation_monochromator graphite
_diffrn_radiation_source 'fine-focus sealed tube'
_diffrn_radiation_type MoK\a
_diffrn_radiation_wavelength 0.71073
_diffrn_reflns_av_R_equivalents 0.0290
_diffrn_reflns_av_sigmaI/netI 0.0410
_diffrn_reflns_limit_h_max 13
_diffrn_reflns_limit_h_min -13
_diffrn_reflns_limit_k_max 15
_diffrn_reflns_limit_k_min -15
_diffrn_reflns_limit_l_max 22
_diffrn_reflns_limit_l_min -22
_diffrn_reflns_number 16940
_diffrn_reflns_theta_full 27.51
_diffrn_reflns_theta_max 27.51
_diffrn_reflns_theta_min 3.68
_exptl_absorpt_coefficient_mu 0.657
_exptl_absorpt_correction_T_max 0.9433
_exptl_absorpt_correction_T_min 0.9022
_exptl_absorpt_correction_type none
_exptl_crystal_density_diffrn 1.181
_exptl_crystal_density_method 'not measured'
_exptl_crystal_F_000 744
_exptl_crystal_size_max 0.16
_exptl_crystal_size_mid 0.12
_exptl_crystal_size_min 0.09
_refine_diff_density_max 0.432
_refine_diff_density_min -0.344
_refine_diff_density_rms 0.049
_refine_ls_extinction_method none
_refine_ls_goodness_of_fit_ref 1.017
_refine_ls_hydrogen_treatment mixed
_refine_ls_matrix_type full
_refine_ls_number_parameters 451
_refine_ls_number_reflns 8921
_refine_ls_number_restraints 0
_refine_ls_restrained_S_all 1.017
_refine_ls_R_factor_all 0.0549
_refine_ls_R_factor_gt 0.0417
_refine_ls_shift/su_max 0.006
_refine_ls_shift/su_mean 0.000
_refine_ls_structure_factor_coef Fsqd
_refine_ls_weighting_details 'calc w=1/[\s^2^(Fo^2^)+(0.0500P)^2^+0.9400P] where P=(Fo^2^+2Fc^2^)/3'
_refine_ls_weighting_scheme calc
_refine_ls_wR_factor_gt 0.1018
_refine_ls_wR_factor_ref 0.1094
_reflns_number_gt 7348
_reflns_number_total 8921
_reflns_threshold_expression >2sigma(I)
_cod_data_source_file om070230n-file002.cif
_cod_data_source_block 2b
_cod_database_code 4073301

loop_
_symmetry_equiv_pos_as_xyz
'x, y, z'
'-x, -y, -z'

loop_
_atom_site_label
_atom_site_type_symbol
_atom_site_fract_x
_atom_site_fract_y
_atom_site_fract_z
_atom_site_U_iso_or_equiv
_atom_site_adp_type
_atom_site_occupancy
_atom_site_symmetry_multiplicity
_atom_site_calc_flag
_atom_site_refinement_flags
_atom_site_disorder_assembly
_atom_site_disorder_group
Zn1 Zn 0.02755(2) 0.44009(2) 0.752440(12) 0.03117(8) Uani 1 1 d . A .
N1 N -0.23967(17) 0.38426(16) 0.83283(10) 0.0387(4) Uani 1 1 d . . .
N2 N -0.29744(17) 0.51623(16) 0.80434(10) 0.0368(4) Uani 1 1 d . . .
N3 N 0.33274(17) 0.35871(15) 0.68821(9) 0.0352(4) Uani 1 1 d . . .
N4 N 0.33542(17) 0.26553(16) 0.75988(10) 0.0401(4) Uani 1 1 d . A .
B1 B -0.1428(2) 0.3269(2) 0.77316(14) 0.0348(5) Uani 1 1 d . A .
B2 B -0.2324(2) 0.5478(2) 0.72733(13) 0.0330(5) Uani 1 1 d . A .
B3 B 0.2501(2) 0.4773(2) 0.70473(13) 0.0321(4) Uani 1 1 d . . .
B4 B 0.2516(2) 0.3216(2) 0.82437(14) 0.0401(5) Uani 1 1 d . . .
C1 C -0.12345(19) 0.42920(17) 0.70347(11) 0.0309(4) Uani 1 1 d . . .
C2 C -0.0734(2) 0.4160(2) 0.61613(12) 0.0402(5) Uani 1 1 d . A .
H2A H -0.1438 0.4104 0.5909 0.048 Uiso 1 1 d R . .
H2B H 0.0083 0.3431 0.6154 0.048 Uiso 1 1 d R . .
H2C H -0.0539 0.4867 0.5874 0.048 Uiso 1 1 d R . .
C3 C -0.3159(2) 0.3233(3) 0.89572(15) 0.0573(7) Uani 1 1 d . . .
H3 H -0.2807 0.2416 0.8854 0.069 Uiso 1 1 d R . .
C4 C -0.2890(3) 0.3140(4) 0.98111(17) 0.0921(12) Uani 1 1 d . . .
H4A H -0.3410 0.2726 1.0185 0.111 Uiso 1 1 d R . .
H4B H -0.3166 0.3959 0.9898 0.111 Uiso 1 1 d R . .
H4C H -0.1930 0.2697 0.9891 0.111 Uiso 1 1 d R . .
C5 C -0.4679(3) 0.3697(3) 0.88115(17) 0.0656(7) Uani 1 1 d . . .
H5A H -0.5127 0.3266 0.9229 0.079 Uiso 1 1 d R . .
H5B H -0.4768 0.3565 0.8298 0.079 Uiso 1 1 d R . .
H5C H -0.5096 0.4561 0.8813 0.079 Uiso 1 1 d R . .
C6 C -0.3611(2) 0.5924(2) 0.86587(13) 0.0462(5) Uani 1 1 d . . .
H6 H -0.4083 0.5503 0.9067 0.055 Uiso 1 1 d R . .
C7 C -0.2523(3) 0.6091(4) 0.9030(2) 0.1021(14) Uani 1 1 d . . .
H7A H -0.2931 0.6577 0.9435 0.123 Uiso 1 1 d R . .
H7B H -0.2032 0.6488 0.8618 0.123 Uiso 1 1 d R . .
H7C H -0.1900 0.5291 0.9271 0.123 Uiso 1 1 d R . .
C8 C -0.4712(3) 0.7131(2) 0.83070(17) 0.0659(8) Uani 1 1 d . . .
H8A H -0.5125 0.7615 0.8713 0.079 Uiso 1 1 d R . .
H8B H -0.5400 0.6963 0.8115 0.079 Uiso 1 1 d R . .
H8C H -0.4314 0.7576 0.7867 0.079 Uiso 1 1 d R . .
C9 C -0.0678(2) 0.18335(19) 0.78174(13) 0.0388(4) Uani 1 1 d . . .
C10 C -0.0671(2) 0.1240(2) 0.72150(15) 0.0478(5) Uani 1 1 d . A .
H10 H -0.1201 0.1703 0.6757 0.057 Uiso 1 1 d R . .
C11 C 0.0096(3) -0.0005(2) 0.72565(18) 0.0587(7) Uani 1 1 d . . .
H11 H 0.0056 -0.0411 0.6853 0.070 Uiso 1 1 d R A .
C12 C 0.0902(3) -0.0694(2) 0.78949(19) 0.0618(7) Uani 1 1 d . A .
H12 H 0.1458 -0.1545 0.7898 0.074 Uiso 1 1 d R . .
C13 C 0.0924(3) -0.0142(2) 0.84875(18) 0.0616(7) Uani 1 1 d . . .
H13 H 0.1478 -0.0612 0.8935 0.074 Uiso 1 1 d R A .
C14 C 0.0132(3) 0.1100(2) 0.84589(15) 0.0479(5) Uani 1 1 d . A .
H14 H 0.0149 0.1455 0.8896 0.057 Uiso 1 1 d R . .
C15 C -0.2649(2) 0.68159(18) 0.67478(12) 0.0345(4) Uani 1 1 d . . .
C16 C -0.1908(2) 0.7536(2) 0.67421(15) 0.0489(5) Uani 1 1 d . A .
H16 H -0.1196 0.7251 0.7106 0.059 Uiso 1 1 d R . .
C17 C -0.2152(3) 0.8661(2) 0.62259(19) 0.0606(7) Uani 1 1 d . . .
H17 H -0.1615 0.9126 0.6239 0.073 Uiso 1 1 d R A .
C18 C -0.3149(3) 0.9106(2) 0.56855(19) 0.0662(8) Uani 1 1 d . A .
H18 H -0.3330 0.9893 0.5328 0.079 Uiso 1 1 d R . .
C19 C -0.3898(3) 0.8424(3) 0.56707(18) 0.0677(8) Uani 1 1 d . . .
H19 H -0.4594 0.8731 0.5294 0.081 Uiso 1 1 d R A .
C20 C -0.3647(3) 0.7294(2) 0.61909(15) 0.0514(6) Uani 1 1 d . A .
H20 H -0.4186 0.6839 0.6161 0.062 Uiso 1 1 d R . .
C21 C 0.18189(19) 0.46068(19) 0.79180(11) 0.0343(4) Uani 1 1 d . A .
C22 C 0.1292(2) 0.5620(2) 0.84056(13) 0.0441(5) Uani 1 1 d . . .
H22A H 0.2055 0.5698 0.8582 0.053 Uiso 1 1 d R A .
H22B H 0.0725 0.5417 0.8866 0.053 Uiso 1 1 d R . .
H22C H 0.0764 0.6384 0.8072 0.053 Uiso 1 1 d R . .
C23 C 0.4482(2) 0.3268(2) 0.62659(12) 0.0394(5) Uani 1 1 d . . .
H23 H 0.4796 0.2397 0.6301 0.047 Uiso 1 1 d R . .
C24 C 0.4032(3) 0.3930(2) 0.54218(13) 0.0499(6) Uani 1 1 d . . .
H24A H 0.4797 0.3702 0.5034 0.060 Uiso 1 1 d R . .
H24B H 0.3690 0.4801 0.5392 0.060 Uiso 1 1 d R . .
H24C H 0.3319 0.3713 0.5309 0.060 Uiso 1 1 d R . .
C25 C 0.5685(2) 0.3506(3) 0.64519(14) 0.0530(6) Uani 1 1 d . . .
H25A H 0.6421 0.3280 0.6046 0.064 Uiso 1 1 d R . .
H25B H 0.5996 0.3033 0.6971 0.064 Uiso 1 1 d R . .
H25C H 0.5394 0.4366 0.6448 0.064 Uiso 1 1 d R . .
C26 C 0.3762(3) 0.1367(2) 0.75378(17) 0.0587(7) Uani 1 1 d . . .
H26 H 0.3440 0.1004 0.8052 0.070 Uiso 1 1 d R A .
C27 C 0.3095(3) 0.1222(3) 0.6880(2) 0.0736(9) Uani 1 1 d . A .
H27A H 0.3382 0.0369 0.6865 0.088 Uiso 1 1 d R . .
H27B H 0.3348 0.1655 0.6371 0.088 Uiso 1 1 d R . .
H27C H 0.2117 0.1569 0.6985 0.088 Uiso 1 1 d R . .
C28 C 0.5332(3) 0.0631(3) 0.7549(2) 0.0772(10) Uani 1 1 d . A .
H28A H 0.5547 -0.0204 0.7514 0.093 Uiso 1 1 d R . .
H28B H 0.5633 0.0640 0.8043 0.093 Uiso 1 1 d R . .
H28C H 0.5789 0.1007 0.7101 0.093 Uiso 1 1 d R . .
C29 C 0.2308(2) 0.60440(18) 0.64497(12) 0.0353(4) Uani 1 1 d . . .
C30 C 0.2919(2) 0.6810(2) 0.65619(15) 0.0473(5) Uani 1 1 d . . .
H30 H 0.3522 0.6544 0.6989 0.057 Uiso 1 1 d R . .
C31 C 0.2670(3) 0.7970(2) 0.60695(19) 0.0610(7) Uani 1 1 d . . .
H31 H 0.3105 0.8475 0.6162 0.073 Uiso 1 1 d R . .
C32 C 0.1798(3) 0.8391(2) 0.54519(18) 0.0599(7) Uani 1 1 d . . .
H32 H 0.1638 0.9186 0.5108 0.072 Uiso 1 1 d R . .
C33 C 0.1178(3) 0.7662(2) 0.53326(15) 0.0546(6) Uani 1 1 d . . .
H33 H 0.0570 0.7950 0.4907 0.065 Uiso 1 1 d R . .
C34 C 0.1431(2) 0.6510(2) 0.58226(13) 0.0435(5) Uani 1 1 d . . .
H34 H 0.0971 0.6030 0.5720 0.052 Uiso 1 1 d R . .
C35 C 0.2335(2) 0.2448(3) 0.91152(13) 0.0539(6) Uani 0.50 1 d P A 1
C36 C 0.3456(5) 0.1722(4) 0.9552(3) 0.0413(7) Uani 0.50 1 d P A 1
H36 H 0.4348 0.1636 0.9311 0.050 Uiso 0.50 1 calc PR A 1
C37 C 0.3312(5) 0.1110(4) 1.0340(3) 0.0499(8) Uani 0.50 1 d P A 1
H37 H 0.4097 0.0522 1.0608 0.060 Uiso 0.50 1 calc PR A 1
C38 C 0.2010(6) 0.1361(5) 1.0735(3) 0.0461(9) Uani 0.50 1 d P A 1
H38 H 0.1910 0.0970 1.1281 0.055 Uiso 0.50 1 calc PR A 1
C39 C 0.0912(2) 0.2145(2) 1.03488(13) 0.0479(5) Uani 0.50 1 d P A 1
H39 H 0.0015 0.2253 1.0588 0.057 Uiso 0.50 1 calc PR A 1
C40 C 0.1109(2) 0.2803(2) 0.95860(12) 0.0372(4) Uani 1 1 d . A 1
H40 H 0.0370 0.3532 0.9375 0.045 Uiso 1 1 calc R A 1
C35' C 0.2335(2) 0.2448(3) 0.91152(13) 0.0539(6) Uani 0.50 1 d P A 2
C36' C 0.3309(4) 0.1120(4) 0.9399(3) 0.0413(7) Uani 0.50 1 d P A 2
H36' H 0.4087 0.0756 0.9058 0.050 Uiso 0.50 1 calc PR A 2
C37' C 0.3081(5) 0.0437(4) 1.0143(3) 0.0499(8) Uani 0.50 1 d P A 2
H37' H 0.3762 -0.0347 1.0334 0.060 Uiso 0.50 1 calc PR A 2
C38' C 0.1883(6) 0.0871(5) 1.0614(3) 0.0461(9) Uani 0.50 1 d P A 2
H38' H 0.1688 0.0363 1.1097 0.055 Uiso 0.50 1 calc PR A 2
C39' C 0.0912(2) 0.2145(2) 1.03488(13) 0.0479(5) Uani 0.50 1 d P A 2
H39' H 0.0155 0.2513 1.0700 0.057 Uiso 0.50 1 calc PR A 2
C40' C 0.1109(2) 0.2803(2) 0.95860(12) 0.0372(4) Uani 0.00 1 d P A 2
H40' H 0.0370 0.3532 0.9375 0.045 Uiso 0.00 1 calc PR A 2

loop_
_atom_site_aniso_label
_atom_site_aniso_U_11
_atom_site_aniso_U_22
_atom_site_aniso_U_33
_atom_site_aniso_U_23
_atom_site_aniso_U_13
_atom_site_aniso_U_12
Zn1 0.02882(12) 0.03763(13) 0.02718(12) -0.00754(9) 0.00029(8) -0.01306(9)
N1 0.0318(9) 0.0441(10) 0.0322(9) -0.0016(7) 0.0035(7) -0.0121(7)
N2 0.0316(8) 0.0426(9) 0.0305(8) -0.0095(7) 0.0021(7) -0.0086(7)
N3 0.0332(9) 0.0375(9) 0.0301(8) -0.0040(7) 0.0073(7) -0.0137(7)
N4 0.0320(9) 0.0394(9) 0.0359(9) 0.0024(7) 0.0042(7) -0.0088(7)
B1 0.0288(10) 0.0409(12) 0.0348(11) -0.0062(9) -0.0013(9) -0.0144(9)
B2 0.0298(11) 0.0396(12) 0.0315(11) -0.0088(9) -0.0038(8) -0.0136(9)
B3 0.0271(10) 0.0404(12) 0.0315(11) -0.0097(9) 0.0008(8) -0.0154(9)
B4 0.0248(10) 0.0598(15) 0.0304(11) -0.0025(10) -0.0011(8) -0.0149(10)
C1 0.0298(9) 0.0376(10) 0.0278(9) -0.0089(8) 0.0003(7) -0.0149(8)
C2 0.0474(12) 0.0466(12) 0.0305(10) -0.0121(9) 0.0030(9) -0.0214(10)
C3 0.0415(13) 0.0723(17) 0.0446(13) 0.0073(12) 0.0094(10) -0.0239(12)
C4 0.0579(18) 0.136(3) 0.0438(15) 0.0204(17) 0.0049(13) -0.0233(19)
C5 0.0449(14) 0.088(2) 0.0622(16) -0.0088(15) 0.0116(12) -0.0337(14)
C6 0.0375(11) 0.0667(15) 0.0376(11) -0.0237(11) 0.0093(9) -0.0197(11)
C7 0.068(2) 0.200(4) 0.082(2) -0.094(3) 0.0213(17) -0.066(3)
C8 0.0698(18) 0.0533(15) 0.0629(17) -0.0256(13) 0.0252(14) -0.0146(13)
C9 0.0330(10) 0.0396(11) 0.0451(11) -0.0040(9) 0.0030(9) -0.0199(9)
C10 0.0402(12) 0.0503(13) 0.0533(13) -0.0143(11) -0.0001(10) -0.0167(10)
C11 0.0535(15) 0.0551(15) 0.0764(18) -0.0272(14) 0.0063(13) -0.0257(12)
C12 0.0569(16) 0.0359(12) 0.093(2) -0.0094(13) 0.0018(14) -0.0230(11)
C13 0.0659(17) 0.0400(13) 0.0745(18) 0.0112(12) -0.0183(14) -0.0240(12)
C14 0.0564(14) 0.0382(11) 0.0515(13) 0.0018(10) -0.0090(11) -0.0250(10)
C15 0.0298(9) 0.0355(10) 0.0355(10) -0.0106(8) 0.0004(8) -0.0088(8)
C16 0.0378(12) 0.0460(13) 0.0638(15) -0.0100(11) -0.0094(10) -0.0155(10)
C17 0.0448(14) 0.0433(13) 0.095(2) -0.0096(13) -0.0039(13) -0.0217(11)
C18 0.0531(15) 0.0415(13) 0.090(2) 0.0110(13) -0.0097(14) -0.0162(12)
C19 0.0655(17) 0.0599(16) 0.0731(18) 0.0148(14) -0.0307(15) -0.0262(14)
C20 0.0577(15) 0.0487(13) 0.0524(14) 0.0030(10) -0.0196(11) -0.0267(11)
C21 0.0261(9) 0.0494(11) 0.0296(9) -0.0120(8) 0.0021(7) -0.0160(8)
C22 0.0393(11) 0.0634(14) 0.0381(11) -0.0212(10) 0.0044(9) -0.0246(11)
C23 0.0379(11) 0.0410(11) 0.0340(10) -0.0093(9) 0.0111(8) -0.0137(9)
C24 0.0509(13) 0.0621(15) 0.0336(11) -0.0156(10) 0.0084(10) -0.0194(12)
C25 0.0357(12) 0.0738(17) 0.0440(13) -0.0118(12) 0.0067(10) -0.0189(11)
C26 0.0540(15) 0.0390(12) 0.0627(16) 0.0028(11) 0.0170(12) -0.0127(11)
C27 0.082(2) 0.0542(16) 0.093(2) -0.0225(15) 0.0236(18) -0.0414(16)
C28 0.0604(17) 0.0470(15) 0.079(2) 0.0064(13) 0.0202(15) 0.0045(12)
C29 0.0333(10) 0.0372(10) 0.0358(10) -0.0128(8) 0.0078(8) -0.0146(8)
C30 0.0443(12) 0.0458(12) 0.0581(14) -0.0195(11) 0.0027(10) -0.0208(10)
C31 0.0593(16) 0.0432(13) 0.089(2) -0.0221(13) 0.0108(14) -0.0288(12)
C32 0.0588(16) 0.0373(12) 0.0715(18) -0.0020(11) 0.0097(13) -0.0165(11)
C33 0.0562(15) 0.0486(13) 0.0485(14) -0.0007(11) -0.0010(11) -0.0159(11)
C34 0.0466(12) 0.0431(12) 0.0426(12) -0.0070(9) 0.0009(9) -0.0215(10)
C35 0.0302(11) 0.0817(17) 0.0324(11) 0.0058(11) -0.0015(9) -0.0143(11)
C36 0.0348(15) 0.038(2) 0.0407(17) -0.0018(14) 0.0019(12) -0.0085(14)
C37 0.0458(18) 0.0407(19) 0.0472(18) 0.0058(15) -0.0069(14) -0.0078(15)
C38 0.0591(19) 0.039(3) 0.0353(17) 0.0042(17) 0.0019(14) -0.023(2)
C39 0.0425(12) 0.0657(15) 0.0340(11) -0.0062(10) 0.0042(9) -0.0240(11)
C40 0.0362(10) 0.0474(11) 0.0306(10) -0.0086(8) -0.0014(8) -0.0184(9)
C35' 0.0302(11) 0.0817(17) 0.0324(11) 0.0058(11) -0.0015(9) -0.0143(11)
C36' 0.0348(15) 0.038(2) 0.0407(17) -0.0018(14) 0.0019(12) -0.0085(14)
C37' 0.0458(18) 0.0407(19) 0.0472(18) 0.0058(15) -0.0069(14) -0.0078(15)
C38' 0.0591(19) 0.039(3) 0.0353(17) 0.0042(17) 0.0019(14) -0.023(2)
C39' 0.0425(12) 0.0657(15) 0.0340(11) -0.0062(10) 0.0042(9) -0.0240(11)
C40' 0.0362(10) 0.0474(11) 0.0306(10) -0.0086(8) -0.0014(8) -0.0184(9)

loop_
_atom_type_symbol
_atom_type_description
_atom_type_scat_dispersion_real
_atom_type_scat_dispersion_imag
_atom_type_scat_source
C C 0.0033 0.0016 'International Tables Vol C Tables 4.2.6.8 and 6.1.1.4'
H H 0.0000 0.0000 'International Tables Vol C Tables 4.2.6.8 and 6.1.1.4'
N N 0.0061 0.0033 'International Tables Vol C Tables 4.2.6.8 and 6.1.1.4'
B B 0.0013 0.0007 'International Tables Vol C Tables 4.2.6.8 and 6.1.1.4'
Zn Zn 0.2839 1.4301 'International Tables Vol C Tables 4.2.6.8 and 6.1.1.4'

loop_
_geom_angle_atom_site_label_1
_geom_angle_atom_site_label_2
_geom_angle_atom_site_label_3
_geom_angle
C1 Zn1 C21 174.71(8)
C1 Zn1 B3 137.92(7)
C21 Zn1 B3 37.35(7)
C1 Zn1 B4 146.53(8)
C21 Zn1 B4 36.72(9)
B3 Zn1 B4 56.14(7)
C1 Zn1 B2 36.25(7)
C21 Zn1 B2 143.20(8)
B3 Zn1 B2 138.79(7)
B4 Zn1 B2 161.41(7)
C1 Zn1 B1 36.03(7)
C21 Zn1 B1 149.15(8)
B3 Zn1 B1 156.81(7)
B4 Zn1 B1 116.28(8)
B2 Zn1 B1 55.04(7)
B1 N1 N2 110.24(16)
B1 N1 C3 124.6(2)
N2 N1 C3 120.19(17)
B2 N2 N1 109.38(15)
B2 N2 C6 128.08(18)
N1 N2 C6 117.05(16)
B3 N3 N4 109.77(16)
B3 N3 C23 127.83(16)
N4 N3 C23 117.22(15)
B4 N4 N3 110.02(17)
B4 N4 C26 126.09(18)
N3 N4 C26 120.24(18)
N1 B1 C1 108.21(18)
N1 B1 C9 123.79(19)
C1 B1 C9 127.96(18)
N1 B1 Zn1 100.75(14)
C1 B1 Zn1 49.35(9)
C9 B1 Zn1 113.14(13)
N2 B2 C1 108.99(17)
N2 B2 C15 126.04(18)
C1 B2 C15 124.97(18)
N2 B2 Zn1 103.17(13)
C1 B2 Zn1 50.03(9)
C15 B2 Zn1 110.34(13)
N3 B3 C21 108.48(17)
N3 B3 C29 125.87(18)
C21 B3 C29 125.66(18)
N3 B3 Zn1 97.77(12)
C21 B3 Zn1 51.39(9)
C29 B3 Zn1 114.73(13)
N4 B4 C21 108.52(17)
N4 B4 C35 122.7(2)
C21 B4 C35 128.7(2)
N4 B4 Zn1 97.98(13)
C21 B4 Zn1 51.21(10)
C35 B4 Zn1 114.01(14)
C2 C1 B2 123.89(17)
C2 C1 B1 125.78(17)
B2 C1 B1 102.77(16)
C2 C1 Zn1 107.06(13)
B2 C1 Zn1 93.72(12)
B1 C1 Zn1 94.62(12)
C1 C2 H2A 109.1
C1 C2 H2B 109.8
H2A C2 H2B 109.5
C1 C2 H2C 109.5
H2A C2 H2C 109.5
H2B C2 H2C 109.5
N1 C3 C4 114.9(2)
N1 C3 C5 113.0(2)
C4 C3 C5 114.1(2)
N1 C3 H3 102.4
C4 C3 H3 108.1
C5 C3 H3 102.6
C3 C4 H4A 110.2
C3 C4 H4B 108.1
H4A C4 H4B 109.5
C3 C4 H4C 110.1
H4A C4 H4C 109.5
H4B C4 H4C 109.5
C3 C5 H5A 110.0
C3 C5 H5B 109.5
H5A C5 H5B 109.5
C3 C5 H5C 108.9
H5A C5 H5C 109.5
H5B C5 H5C 109.5
N2 C6 C8 110.60(19)
N2 C6 C7 110.4(2)
C8 C6 C7 113.0(3)
N2 C6 H6 107.5
C8 C6 H6 105.4
C7 C6 H6 109.7
C6 C7 H7A 110.7
C6 C7 H7B 109.6
H7A C7 H7B 109.5
C6 C7 H7C 108.1
H7A C7 H7C 109.5
H7B C7 H7C 109.5
C6 C8 H8A 109.9
C6 C8 H8B 108.9
H8A C8 H8B 109.5
C6 C8 H8C 109.6
H8A C8 H8C 109.5
H8B C8 H8C 109.5
C14 C9 C10 116.1(2)
C14 C9 B1 121.8(2)
C10 C9 B1 121.8(2)
C11 C10 C9 121.7(2)
C11 C10 H10 118.7
C9 C10 H10 119.6
C12 C11 C10 120.4(2)
C12 C11 H11 118.6
C10 C11 H11 120.9
C13 C12 C11 119.3(2)
C13 C12 H12 121.7
C11 C12 H12 118.9
C12 C13 C14 120.6(3)
C12 C13 H13 120.1
C14 C13 H13 119.3
C13 C14 C9 121.9(2)
C13 C14 H14 118.4
C9 C14 H14 119.7
C20 C15 C16 115.9(2)
C20 C15 B2 119.56(18)
C16 C15 B2 124.22(18)
C17 C16 C15 122.4(2)
C17 C16 H16 117.7
C15 C16 H16 119.9
C18 C17 C16 120.0(2)
C18 C17 H17 120.1
C16 C17 H17 119.9
C19 C18 C17 119.4(2)
C19 C18 H18 120.2
C17 C18 H18 120.4
C18 C19 C20 120.3(2)
C18 C19 H19 119.6
C20 C19 H19 120.1
C19 C20 C15 121.9(2)
C19 C20 H20 118.1
C15 C20 H20 120.0
C22 C21 B4 126.73(18)
C22 C21 B3 122.59(18)
B4 C21 B3 102.68(17)
C22 C21 Zn1 111.73(13)
B4 C21 Zn1 92.07(13)
B3 C21 Zn1 91.26(12)
C21 C22 H22A 109.6
C21 C22 H22B 109.6
H22A C22 H22B 109.5
C21 C22 H22C 109.1
H22A C22 H22C 109.5
H22B C22 H22C 109.5
N3 C23 C24 111.56(17)
N3 C23 C25 111.17(17)
C24 C23 C25 111.70(18)
N3 C23 H23 106.6
C24 C23 H23 108.9
C25 C23 H23 106.6
C23 C24 H24A 109.9
C23 C24 H24B 108.9
H24A C24 H24B 109.5
C23 C24 H24C 109.6
H24A C24 H24C 109.5
H24B C24 H24C 109.5
C23 C25 H25A 109.2
C23 C25 H25B 110.3
H25A C25 H25B 109.5
C23 C25 H25C 108.8
H25A C25 H25C 109.5
H25B C25 H25C 109.5
N4 C26 C27 113.5(2)
N4 C26 C28 113.2(2)
C27 C26 C28 114.7(2)
N4 C26 H26 103.1
C27 C26 H26 109.2
C28 C26 H26 101.7
C26 C27 H27A 110.7
C26 C27 H27B 109.1
H27A C27 H27B 109.5
C26 C27 H27C 108.6
H27A C27 H27C 109.5
H27B C27 H27C 109.5
C26 C28 H28A 110.2
C26 C28 H28B 108.8
H28A C28 H28B 109.5
C26 C28 H28C 109.5
H28A C28 H28C 109.5
H28B C28 H28C 109.5
C30 C29 C34 116.3(2)
C30 C29 B3 121.52(19)
C34 C29 B3 121.97(18)
C31 C30 C29 121.5(2)
C31 C30 H30 118.5
C29 C30 H30 120.0
C32 C31 C30 120.2(2)
C32 C31 H31 120.2
C30 C31 H31 119.5
C33 C32 C31 119.4(2)
C33 C32 H32 120.5
C31 C32 H32 120.1
C32 C33 C34 120.2(2)
C32 C33 H33 119.8
C34 C33 H33 120.0
C33 C34 C29 122.4(2)
C33 C34 H34 117.5
C29 C34 H34 120.1
C36 C35 C40 113.7(3)
C36 C35 B4 120.3(3)
C40 C35 B4 121.6(2)
C35 C36 C37 121.2(4)
C35 C36 H36 119.4
C37 C36 H36 119.4
C36 C37 C38 119.8(4)
C36 C37 H37 120.1
C38 C37 H37 120.1
C39 C38 C37 120.0(4)
C39 C38 H38 120.0
C37 C38 H38 120.0
C38 C39 C40 118.2(3)
C38 C39 H39 120.9
C40 C39 H39 120.9
C39 C40 C35 123.0(2)
C39 C40 H40 118.5
C35 C40 H40 118.5
C37' C36' H36' 119.4
C38' C37' C36' 121.3(4)
C38' C37' H37' 119.4
C36' C37' H37' 119.4
C37' C38' H38' 120.9

loop_
_geom_bond_atom_site_label_1
_geom_bond_atom_site_label_2
_geom_bond_distance
Zn1 C1 1.9988(19)
Zn1 C21 2.0043(19)
Zn1 B3 2.564(2)
Zn1 B4 2.570(2)
Zn1 B2 2.603(2)
Zn1 B1 2.626(2)
N1 B1 1.427(3)
N1 N2 1.446(2)
N1 C3 1.476(3)
N2 B2 1.429(3)
N2 C6 1.477(3)
N3 B3 1.424(3)
N3 N4 1.443(2)
N3 C23 1.479(2)
N4 B4 1.433(3)
N4 C26 1.470(3)
B1 C1 1.550(3)
B1 C9 1.574(3)
B2 C1 1.542(3)
B2 C15 1.576(3)
B3 C21 1.556(3)
B3 C29 1.580(3)
B4 C21 1.537(3)
B4 C35 1.581(3)
C1 C2 1.534(3)
C2 H2A 0.9600
C2 H2B 0.9601
C2 H2C 0.9601
C3 C4 1.508(4)
C3 C5 1.528(3)
C3 H3 0.9600
C4 H4A 0.9601
C4 H4B 0.9600
C4 H4C 0.9600
C5 H5A 0.9600
C5 H5B 0.9601
C5 H5C 0.9599
C6 C8 1.512(4)
C6 C7 1.515(4)
C6 H6 0.9599
C7 H7A 0.9601
C7 H7B 0.9600
C7 H7C 0.9600
C8 H8A 0.9599
C8 H8B 0.9601
C8 H8C 0.9601
C9 C14 1.396(3)
C9 C10 1.398(3)
C10 C11 1.387(4)
C10 H10 0.9602
C11 C12 1.381(4)
C11 H11 0.9600
C12 C13 1.359(4)
C12 H12 0.9600
C13 C14 1.392(3)
C13 H13 0.9602
C14 H14 0.9599
C15 C20 1.393(3)
C15 C16 1.395(3)
C16 C17 1.378(3)
C16 H16 0.9601
C17 C18 1.376(4)
C17 H17 0.9600
C18 C19 1.371(4)
C18 H18 0.9600
C19 C20 1.385(3)
C19 H19 0.9600
C20 H20 0.9600
C21 C22 1.527(3)
C22 H22A 0.9600
C22 H22B 0.9600
C22 H22C 0.9601
C23 C24 1.519(3)
C23 C25 1.522(3)
C23 H23 0.9600
C24 H24A 0.9599
C24 H24B 0.9600
C24 H24C 0.9599
C25 H25A 0.9599
C25 H25B 0.9600
C25 H25C 0.9600
C26 C27 1.509(4)
C26 C28 1.549(4)
C26 H26 0.9600
C27 H27A 0.9601
C27 H27B 0.9601
C27 H27C 0.9600
C28 H28A 0.9600
C28 H28B 0.9601
C28 H28C 0.9600
C29 C30 1.396(3)
C29 C34 1.397(3)
C30 C31 1.393(4)
C30 H30 0.9600
C31 C32 1.385(4)
C31 H31 0.9600
C32 C33 1.369(4)
C32 H32 0.9601
C33 C34 1.384(3)
C33 H33 0.9601
C34 H34 0.9599
C35 C36 1.371(5)
C35 C40 1.389(3)
C36 C37 1.388(6)
C36 H36 0.9500
C37 C38 1.393(7)
C37 H37 0.9500
C38 C39 1.324(6)
C38 H38 0.9500
C39 C40 1.386(3)
C39 H39 0.9500
C40 H40 0.9500
C36' C37' 1.383(6)
C36' H36' 0.9500
C37' C38' 1.379(7)
C37' H37' 0.9500
C38' H38' 0.9500

loop_
_geom_torsion_atom_site_label_1
_geom_torsion_atom_site_label_2
_geom_torsion_atom_site_label_3
_geom_torsion_atom_site_label_4
_geom_torsion
B1 N1 N2 B2 -3.6(2)
C3 N1 N2 B2 -159.8(2)
B1 N1 N2 C6 -159.67(18)
C3 N1 N2 C6 44.2(3)
B3 N3 N4 B4 1.4(2)
C23 N3 N4 B4 157.93(18)
B3 N3 N4 C26 161.09(19)
C23 N3 N4 C26 -42.3(3)
N2 N1 B1 C1 6.3(2)
C3 N1 B1 C1 161.18(19)
N2 N1 B1 C9 -175.71(18)
C3 N1 B1 C9 -20.8(3)
N2 N1 B1 Zn1 56.83(16)
C3 N1 B1 Zn1 -148.29(17)
C1 Zn1 B1 N1 -104.85(18)
C21 Zn1 B1 N1 77.1(2)
B3 Zn1 B1 N1 165.45(15)
B4 Zn1 B1 N1 100.63(14)
B2 Zn1 B1 N1 -60.21(13)
C21 Zn1 B1 C1 -178.07(14)
B3 Zn1 B1 C1 -89.7(2)
B4 Zn1 B1 C1 -154.52(12)
B2 Zn1 B1 C1 44.64(12)
C1 Zn1 B1 C9 121.0(2)
C21 Zn1 B1 C9 -57.1(2)
B3 Zn1 B1 C9 31.3(3)
B4 Zn1 B1 C9 -33.53(17)
B2 Zn1 B1 C9 165.63(18)
N1 N2 B2 C1 -0.6(2)
C6 N2 B2 C1 152.05(19)
N1 N2 B2 C15 179.82(18)
C6 N2 B2 C15 -27.5(3)
N1 N2 B2 Zn1 -52.48(16)
C6 N2 B2 Zn1 100.2(2)
C1 Zn1 B2 N2 103.88(18)
C21 Zn1 B2 N2 -84.96(18)
B3 Zn1 B2 N2 -145.76(12)
B4 Zn1 B2 N2 -7.9(3)
B1 Zn1 B2 N2 59.54(13)
C21 Zn1 B2 C1 171.16(13)
B3 Zn1 B2 C1 110.36(14)
B4 Zn1 B2 C1 -111.7(3)
B1 Zn1 B2 C1 -44.34(12)
C1 Zn1 B2 C15 -119.14(19)
C21 Zn1 B2 C15 52.02(19)
B3 Zn1 B2 C15 -8.78(19)
B4 Zn1 B2 C15 129.1(2)
B1 Zn1 B2 C15 -163.48(17)
N4 N3 B3 C21 -5.6(2)
C23 N3 B3 C21 -158.98(18)
N4 N3 B3 C29 174.35(18)
C23 N3 B3 C29 20.9(3)
N4 N3 B3 Zn1 -57.37(15)
C23 N3 B3 Zn1 149.22(17)
C1 Zn1 B3 N3 -76.22(16)
C21 Zn1 B3 N3 107.48(18)
B4 Zn1 B3 N3 62.87(13)
B2 Zn1 B3 N3 -132.04(12)
B1 Zn1 B3 N3 -14.9(3)
C1 Zn1 B3 C21 176.29(13)
B4 Zn1 B3 C21 -44.61(13)
B2 Zn1 B3 C21 120.48(14)
B1 Zn1 B3 C21 -122.35(19)
C1 Zn1 B3 C29 59.32(19)
C21 Zn1 B3 C29 -117.0(2)
B4 Zn1 B3 C29 -161.58(18)
B2 Zn1 B3 C29 3.5(2)
B1 Zn1 B3 C29 120.68(19)
N3 N4 B4 C21 3.5(2)
C26 N4 B4 C21 -154.8(2)
N3 N4 B4 C35 -179.47(19)
C26 N4 B4 C35 22.3(3)
N3 N4 B4 Zn1 55.17(17)
C26 N4 B4 Zn1 -103.1(2)
C1 Zn1 B4 N4 65.3(2)
C21 Zn1 B4 N4 -107.39(18)
B3 Zn1 B4 N4 -61.94(13)
B2 Zn1 B4 N4 150.2(2)
B1 Zn1 B4 N4 92.65(15)
C1 Zn1 B4 C21 172.73(13)
B3 Zn1 B4 C21 45.45(12)
B2 Zn1 B4 C21 -102.4(3)
B1 Zn1 B4 C21 -159.96(12)
C1 Zn1 B4 C35 -66.0(2)
C21 Zn1 B4 C35 121.3(2)
B3 Zn1 B4 C35 166.7(2)
B2 Zn1 B4 C35 18.9(4)
B1 Zn1 B4 C35 -38.7(2)
N2 B2 C1 C2 155.08(18)
C15 B2 C1 C2 -25.3(3)
Zn1 B2 C1 C2 -113.4(2)
N2 B2 C1 B1 4.1(2)
C15 B2 C1 B1 -176.29(18)
Zn1 B2 C1 B1 95.59(14)
N2 B2 C1 Zn1 -91.48(15)
C15 B2 C1 Zn1 88.11(19)
N1 B1 C1 C2 -156.46(19)
C9 B1 C1 C2 25.6(3)
Zn1 B1 C1 C2 114.9(2)
N1 B1 C1 B2 -6.2(2)
C9 B1 C1 B2 175.87(19)
Zn1 B1 C1 B2 -94.88(14)
N1 B1 C1 Zn1 88.64(16)
C9 B1 C1 Zn1 -89.3(2)
C21 Zn1 C1 C2 39.5(9)
B3 Zn1 C1 C2 14.35(19)
B4 Zn1 C1 C2 -85.29(18)
B2 Zn1 C1 C2 127.18(19)
B1 Zn1 C1 C2 -129.7(2)
C21 Zn1 C1 B2 -87.7(9)
B3 Zn1 C1 B2 -112.83(14)
B4 Zn1 C1 B2 147.52(13)
B1 Zn1 C1 B2 103.15(17)
C21 Zn1 C1 B1 169.2(8)
B3 Zn1 C1 B1 144.02(13)
B4 Zn1 C1 B1 44.38(19)
B2 Zn1 C1 B1 -103.15(17)
B1 N1 C3 C4 118.6(3)
N2 N1 C3 C4 -88.8(3)
B1 N1 C3 C5 -108.0(3)
N2 N1 C3 C5 44.6(3)
B2 N2 C6 C8 56.3(3)
N1 N2 C6 C8 -152.79(19)
B2 N2 C6 C7 -69.5(3)
N1 N2 C6 C7 81.4(3)
N1 B1 C9 C14 -58.4(3)
C1 B1 C9 C14 119.2(2)
Zn1 B1 C9 C14 63.6(2)
N1 B1 C9 C10 128.2(2)
C1 B1 C9 C10 -54.2(3)
Zn1 B1 C9 C10 -109.79(19)
C14 C9 C10 C11 0.1(3)
B1 C9 C10 C11 173.8(2)
C9 C10 C11 C12 -1.2(4)
C10 C11 C12 C13 0.8(4)
C11 C12 C13 C14 0.7(4)
C12 C13 C14 C9 -1.9(4)
C10 C9 C14 C13 1.4(3)
B1 C9 C14 C13 -172.3(2)
N2 B2 C15 C20 -90.2(3)
C1 B2 C15 C20 90.3(3)
Zn1 B2 C15 C20 145.03(18)
N2 B2 C15 C16 96.2(3)
C1 B2 C15 C16 -83.3(3)
Zn1 B2 C15 C16 -28.5(2)
C20 C15 C16 C17 0.7(4)
B2 C15 C16 C17 174.5(2)
C15 C16 C17 C18 -0.5(4)
C16 C17 C18 C19 0.4(5)
C17 C18 C19 C20 -0.5(5)
C18 C19 C20 C15 0.7(5)
C16 C15 C20 C19 -0.8(4)
B2 C15 C20 C19 -174.9(2)
N4 B4 C21 C22 -155.39(19)
C35 B4 C21 C22 27.8(3)
Zn1 B4 C21 C22 119.3(2)
N4 B4 C21 B3 -6.4(2)
C35 B4 C21 B3 176.8(2)
Zn1 B4 C21 B3 -91.75(13)
N4 B4 C21 Zn1 85.33(16)
C35 B4 C21 Zn1 -91.5(2)
N3 B3 C21 C22 157.87(18)
C29 B3 C21 C22 -22.0(3)
Zn1 B3 C21 C22 -117.0(2)
N3 B3 C21 B4 7.2(2)
C29 B3 C21 B4 -172.67(19)
Zn1 B3 C21 B4 92.40(14)
N3 B3 C21 Zn1 -85.16(15)
C29 B3 C21 Zn1 94.93(19)
C1 Zn1 C21 C22 98.0(8)
B3 Zn1 C21 C22 126.1(2)
B4 Zn1 C21 C22 -131.2(2)
B2 Zn1 C21 C22 17.5(2)
B1 Zn1 C21 C22 -94.4(2)
C1 Zn1 C21 B4 -130.8(8)
B3 Zn1 C21 B4 -102.74(17)
B2 Zn1 C21 B4 148.68(13)
B1 Zn1 C21 B4 36.8(2)
C1 Zn1 C21 B3 -28.0(9)
B4 Zn1 C21 B3 102.74(17)
B2 Zn1 C21 B3 -108.58(15)
B1 Zn1 C21 B3 139.56(15)
B3 N3 C23 C24 -59.3(3)
N4 N3 C23 C24 148.93(18)
B3 N3 C23 C25 66.1(3)
N4 N3 C23 C25 -85.7(2)
B4 N4 C26 C27 110.6(3)
N3 N4 C26 C27 -45.7(3)
B4 N4 C26 C28 -116.5(2)
N3 N4 C26 C28 87.3(3)
N3 B3 C29 C30 -106.7(2)
C21 B3 C29 C30 73.2(3)
Zn1 B3 C29 C30 132.21(17)
N3 B3 C29 C34 78.7(3)
C21 B3 C29 C34 -101.4(2)
Zn1 B3 C29 C34 -42.4(2)
C34 C29 C30 C31 -0.4(3)
B3 C29 C30 C31 -175.3(2)
C29 C30 C31 C32 0.1(4)
C30 C31 C32 C33 0.4(4)
C31 C32 C33 C34 -0.4(4)
C32 C33 C34 C29 0.1(4)
C30 C29 C34 C33 0.3(3)
B3 C29 C34 C33 175.2(2)
N4 B4 C35 C36 58.9(4)
C21 B4 C35 C36 -124.7(3)
Zn1 B4 C35 C36 176.7(3)
N4 B4 C35 C40 -146.2(2)
C21 B4 C35 C40 30.2(4)
Zn1 B4 C35 C40 -28.4(3)
C40 C35 C36 C37 18.6(6)
B4 C35 C36 C37 175.3(4)
C35 C36 C37 C38 -8.9(8)
C36 C37 C38 C39 2.7(8)
C37 C38 C39 C40 -7.4(6)
C38 C39 C40 C35 19.2(4)
C36 C35 C40 C39 -24.2(4)
B4 C35 C40 C39 179.4(2)
